data_4306721
loop_
_publ_author_name
'Karl S. Hagen'
'Mohammad Uddin'

_publ_contact_author_address
;
Department of Chemistry
Emory University
Atlanta, GA 30322
USA
;
_publ_contact_author_email khagen@emory.edu
_publ_contact_author_fax 1-404-727-6556
_publ_contact_author_name 'Karl S. Hagen'
_publ_contact_author_phone 1-404-727-6586
_publ_section_title
;
A Continuous Symmetry Measure of [4Fe-4S]+ Core Distortions and Analysis
of Supramolecular Synthons in Crystal Structures of
(Et4N)3[Fe4S4Cl4].Et4NCl at 100 and 295 K
;
_journal_name_full 'Inorganic Chemistry'
_journal_page_first 11807
_journal_page_last 11815
_journal_paper_doi 10.1021/ic801533q
_journal_volume 47
_journal_year 2008
_chemical_formula_moiety '4(C8 H20 N), H4 Fe4 S8, Cl'
_chemical_formula_sum 'C32 H84 Cl Fe4 N4 S8'
_chemical_formula_weight 1040.36
_chemical_name_common (Et4N)3[Fe4S4(SH)4].Et4NCl
_chemical_name_systematic
;tetrakis(Tetraethylammonium) tetrakis((\m~3~-sulfido)
-hydrosulfido-iron) chloride
;
_space_group_IT_number 114
_symmetry_cell_setting tetragonal
_symmetry_Int_Tables_number 114
_symmetry_space_group_name_Hall 'P -4 2n'
_symmetry_space_group_name_H-M 'P -4 21 c'
_atom_sites_solution_hydrogens geom
_atom_sites_solution_primary direct
_atom_sites_solution_secondary difmap
_audit_creation_method SHELXL-97
_cell_angle_alpha 90.00
_cell_angle_beta 90.00
_cell_angle_gamma 90.00
_cell_formula_units_Z 2
_cell_length_a 12.4153(4)
_cell_length_b 12.4153(4)
_cell_length_c 16.1984(11)
_cell_measurement_reflns_used 7809
_cell_measurement_temperature 295(2)
_cell_measurement_theta_max 29.96
_cell_measurement_theta_min 2.32
_cell_volume 2496.8(2)
_computing_cell_refinement 'Bruker SAINT'
_computing_data_collection 'Bruker APEX'
_computing_data_reduction 'Bruker SAINT'
_computing_molecular_graphics 'Bruker SHELXTL, and CrystalMaker'
_computing_publication_material 'Bruker SHELXTL'
_computing_structure_refinement 'SHELXL-97 (Sheldrick, 2008)'
_computing_structure_solution 'SHELXS-97 (Sheldrick, 2008)'
_diffrn_ambient_temperature 295(2)
_diffrn_detector_area_resol_mean 8.333
_diffrn_measured_fraction_theta_full 1.000
_diffrn_measured_fraction_theta_max 1.000
_diffrn_measurement_device_type 'Bruker APEX-II CCD'
_diffrn_measurement_method '\f and \w scans'
_diffrn_radiation_monochromator graphite
_diffrn_radiation_probe x-ray
_diffrn_radiation_type MoK\a
_diffrn_radiation_wavelength 0.71073
_diffrn_reflns_av_R_equivalents 0.1561
_diffrn_reflns_av_sigmaI/netI 0.0888
_diffrn_reflns_limit_h_max 15
_diffrn_reflns_limit_h_min -13
_diffrn_reflns_limit_k_max 15
_diffrn_reflns_limit_k_min -14
_diffrn_reflns_limit_l_max 19
_diffrn_reflns_limit_l_min -19
_diffrn_reflns_number 12181
_diffrn_reflns_theta_full 25.99
_diffrn_reflns_theta_max 25.99
_diffrn_reflns_theta_min 2.07
_diffrn_source 'fine-focus sealed tube'
_diffrn_source_type 'Bruker D8 SMART Apex CCD'
_exptl_absorpt_coefficient_mu 1.553
_exptl_absorpt_correction_T_max 0.8004
_exptl_absorpt_correction_T_min 0.7674
_exptl_absorpt_correction_type integration
_exptl_absorpt_process_details xprep
_exptl_crystal_colour black
_exptl_crystal_density_diffrn 1.384
_exptl_crystal_density_meas 1.37
_exptl_crystal_density_method 'neutral buoyancy'
_exptl_crystal_description prism
_exptl_crystal_F_000 1106
_exptl_crystal_size_max 0.18
_exptl_crystal_size_mid 0.16
_exptl_crystal_size_min 0.15
_refine_diff_density_max 0.836
_refine_diff_density_min -0.590
_refine_diff_density_rms 0.113
_refine_ls_abs_structure_details 'Flack H D (1983), Acta Cryst. A39, 876-881'
_refine_ls_abs_structure_Flack 0.02(3)
_refine_ls_extinction_method none
_refine_ls_goodness_of_fit_ref 1.043
_refine_ls_hydrogen_treatment mixed
_refine_ls_matrix_type full
_refine_ls_number_parameters 111
_refine_ls_number_reflns 2454
_refine_ls_number_restraints 0
_refine_ls_restrained_S_all 1.043
_refine_ls_R_factor_all 0.0595
_refine_ls_R_factor_gt 0.0544
_refine_ls_shift/su_max 0.001
_refine_ls_shift/su_mean 0.000
_refine_ls_structure_factor_coef Fsqd
_refine_ls_weighting_details 'calc w=1/[\s^2^(Fo^2^)+(0.0525P)^2^+0.0000P] where P=(Fo^2^+2Fc^2^)/3'
_refine_ls_weighting_scheme calc
_refine_ls_wR_factor_gt 0.0982
_refine_ls_wR_factor_ref 0.1001
_reflns_number_gt 2312
_reflns_number_total 2454
_reflns_threshold_expression >2sigma(I)
_cod_data_source_file ic801533q_si_001_7.cif
_cod_data_source_block 2-mu10rf
_cod_database_code 4306721

loop_
_symmetry_equiv_pos_as_xyz
'x, y, z'
'-x, -y, z'
'y, -x, -z'
'-y, x, -z'
'-x+1/2, y+1/2, -z+1/2'
'x+1/2, -y+1/2, -z+1/2'
'-y+1/2, -x+1/2, z+1/2'
'y+1/2, x+1/2, z+1/2'

loop_
_atom_site_label
_atom_site_type_symbol
_atom_site_fract_x
_atom_site_fract_y
_atom_site_fract_z
_atom_site_U_iso_or_equiv
_atom_site_adp_type
_atom_site_occupancy
_atom_site_symmetry_multiplicity
_atom_site_calc_flag
_atom_site_refinement_flags
_atom_site_disorder_assembly
_atom_site_disorder_group
Fe1 Fe 0.39469(4) 0.46465(4) 0.06033(4) 0.01722(16) Uani 1 1 d . . .
S1 S 0.45302(7) 0.63995(7) 0.07892(7) 0.0194(2) Uani 1 1 d . . .
S2 S 0.25066(8) 0.42027(8) 0.14572(8) 0.0287(3) Uani 1 1 d . . .
H1 H 0.2608 0.3748 0.1117 0.034 Uiso 1 1 d R . .
Cl2 Cl 0.0000 1.0000 0.0000 0.0233(4) Uani 1 4 d S . .
N1 N 0.0832(2) 0.7415(2) 0.1505(2) 0.0173(7) Uani 1 1 d . . .
C1 C 0.0315(3) 0.8424(3) 0.1878(3) 0.0195(8) Uani 1 1 d . . .
H1A H 0.0594 0.8519 0.2433 0.023 Uiso 1 1 calc R . .
H1B H 0.0539 0.9044 0.1556 0.023 Uiso 1 1 calc R . .
C2 C -0.0903(3) 0.8415(3) 0.1919(3) 0.0251(10) Uani 1 1 d . . .
H2A H -0.1152 0.9078 0.2156 0.038 Uiso 1 1 calc R . .
H2B H -0.1137 0.7822 0.2255 0.038 Uiso 1 1 calc R . .
H2C H -0.1192 0.8338 0.1373 0.038 Uiso 1 1 calc R . .
C3 C 0.0555(3) 0.6412(3) 0.1992(3) 0.0210(8) Uani 1 1 d . . .
H3A H -0.0217 0.6301 0.1963 0.025 Uiso 1 1 calc R . .
H3B H 0.0897 0.5799 0.1727 0.025 Uiso 1 1 calc R . .
C4 C 0.0886(3) 0.6427(3) 0.2890(3) 0.0241(9) Uani 1 1 d . . .
H4A H 0.0687 0.5758 0.3146 0.036 Uiso 1 1 calc R . .
H4B H 0.0530 0.7011 0.3167 0.036 Uiso 1 1 calc R . .
H4C H 0.1652 0.6522 0.2929 0.036 Uiso 1 1 calc R . .
C5 C 0.2044(3) 0.7578(3) 0.1518(3) 0.0240(9) Uani 1 1 d . . .
H5A H 0.2267 0.7706 0.2083 0.029 Uiso 1 1 calc R . .
H5B H 0.2386 0.6918 0.1335 0.029 Uiso 1 1 calc R . .
C6 C 0.2453(3) 0.8497(4) 0.0988(4) 0.0352(12) Uani 1 1 d . . .
H6A H 0.3220 0.8556 0.1046 0.053 Uiso 1 1 calc R . .
H6B H 0.2120 0.9158 0.1161 0.053 Uiso 1 1 calc R . .
H6C H 0.2277 0.8361 0.0420 0.053 Uiso 1 1 calc R . .
C7 C 0.0413(3) 0.7255(3) 0.0632(3) 0.0263(9) Uani 1 1 d . . .
H7A H -0.0331 0.7020 0.0664 0.032 Uiso 1 1 calc R . .
H7B H 0.0421 0.7945 0.0352 0.032 Uiso 1 1 calc R . .
C8 C 0.1029(4) 0.6457(4) 0.0116(3) 0.0376(11) Uani 1 1 d . . .
H8A H 0.0704 0.6404 -0.0420 0.056 Uiso 1 1 calc R . .
H8B H 0.1015 0.5764 0.0379 0.056 Uiso 1 1 calc R . .
H8C H 0.1762 0.6693 0.0060 0.056 Uiso 1 1 calc R . .

loop_
_atom_site_aniso_label
_atom_site_aniso_U_11
_atom_site_aniso_U_22
_atom_site_aniso_U_33
_atom_site_aniso_U_23
_atom_site_aniso_U_13
_atom_site_aniso_U_12
Fe1 0.0127(2) 0.0160(3) 0.0229(3) 0.0019(2) 0.0003(2) 0.0002(2)
S1 0.0155(4) 0.0181(4) 0.0247(6) -0.0053(4) 0.0011(4) 0.0017(3)
S2 0.0180(5) 0.0283(5) 0.0398(7) 0.0113(5) 0.0092(5) 0.0038(4)
Cl2 0.0202(6) 0.0202(6) 0.0295(12) 0.000 0.000 0.000
N1 0.0161(15) 0.0165(15) 0.0193(19) -0.0003(13) -0.0016(13) 0.0038(12)
C1 0.0171(18) 0.0190(18) 0.022(2) -0.0015(16) 0.0014(16) 0.0029(16)
C2 0.0173(19) 0.025(2) 0.033(3) -0.0067(18) 0.0054(18) 0.0013(16)
C3 0.0161(18) 0.0179(18) 0.029(2) 0.0028(17) -0.0001(17) -0.0018(15)
C4 0.029(2) 0.0199(19) 0.024(2) 0.0057(17) 0.0004(17) -0.0011(17)
C5 0.0104(17) 0.025(2) 0.036(3) 0.0043(19) -0.0010(17) 0.0027(15)
C6 0.021(2) 0.035(2) 0.050(3) 0.019(2) 0.011(2) 0.0069(19)
C7 0.031(2) 0.0270(19) 0.021(2) 0.0006(18) -0.007(2) 0.0083(17)
C8 0.049(3) 0.038(2) 0.026(3) -0.005(2) -0.009(2) 0.020(2)

loop_
_atom_type_symbol
_atom_type_description
_atom_type_scat_dispersion_real
_atom_type_scat_dispersion_imag
_atom_type_scat_source
C C 0.0033 0.0016 'International Tables Vol C Tables 4.2.6.8 and 6.1.1.4'
H H 0.0000 0.0000 'International Tables Vol C Tables 4.2.6.8 and 6.1.1.4'
N N 0.0061 0.0033 'International Tables Vol C Tables 4.2.6.8 and 6.1.1.4'
S S 0.1246 0.1234 'International Tables Vol C Tables 4.2.6.8 and 6.1.1.4'
Cl Cl 0.1484 0.1585 'International Tables Vol C Tables 4.2.6.8 and 6.1.1.4'
Fe Fe 0.3463 0.8444 'International Tables Vol C Tables 4.2.6.8 and 6.1.1.4'

loop_
_exptl_crystal_face_index_h
_exptl_crystal_face_index_k
_exptl_crystal_face_index_l
_exptl_crystal_face_perp_dist
-1.00 -1.00 0.00 0.0780
1.00 1.00 0.00 0.0530
1.00 -1.00 0.00 0.1050
-1.00 1.00 0.00 0.1050
1.00 0.00 0.00 0.0710
0.00 -2.00 -1.00 0.0840
0.00 0.00 -1.00 0.0710
2.00 4.00 -3.00 0.0710
1.00 2.00 1.00 0.0710
1.00 2.00 3.00 0.0850
-2.00 -4.00 5.00 0.0980

loop_
_geom_angle_atom_site_label_1
_geom_angle_atom_site_label_2
_geom_angle_atom_site_label_3
_geom_angle
_geom_angle_site_symmetry_1
_geom_angle_site_symmetry_3
_geom_angle_publ_flag
S1 Fe1 S1 104.19(4) 4_655 2_665 y
S1 Fe1 S1 104.19(4) 4_655 . y
S1 Fe1 S1 104.79(3) 2_665 . y
S1 Fe1 S2 115.10(4) 4_655 . y
S1 Fe1 S2 114.69(4) 2_665 . y
S1 Fe1 S2 112.70(4) . . y
S1 Fe1 Fe1 101.37(3) 4_655 2_665 ?
S1 Fe1 Fe1 53.40(3) 2_665 2_665 ?
S1 Fe1 Fe1 53.41(3) . 2_665 ?
S2 Fe1 Fe1 143.50(3) . 2_665 ?
S1 Fe1 Fe1 53.46(3) 4_655 3_565 ?
S1 Fe1 Fe1 100.96(3) 2_665 3_565 ?
S1 Fe1 Fe1 53.03(3) . 3_565 ?
S2 Fe1 Fe1 144.32(4) . 3_565 ?
Fe1 Fe1 Fe1 60.033(13) 2_665 3_565 ?
S1 Fe1 Fe1 53.46(3) 4_655 4_655 ?
S1 Fe1 Fe1 53.03(3) 2_665 4_655 ?
S1 Fe1 Fe1 100.96(3) . 4_655 ?
S2 Fe1 Fe1 146.34(4) . 4_655 ?
Fe1 Fe1 Fe1 60.032(13) 2_665 4_655 ?
Fe1 Fe1 Fe1 59.93(3) 3_565 4_655 ?
Fe1 S1 Fe1 73.51(4) 3_565 2_665 y
Fe1 S1 Fe1 73.51(4) 3_565 . y
Fe1 S1 Fe1 73.19(3) 2_665 . y
Fe1 S1 H5B 113.6 3_565 . ?
Fe1 S1 H5B 157.1 2_665 . ?
Fe1 S1 H5B 87.8 . . ?
Fe1 S2 H3A 124.6 . . ?
Fe1 S2 H1 68.6 . . ?
H3A S2 H1 132.6 . . ?
H7B Cl2 H1B 50.9 . . ?
C3 N1 C5 109.1(3) . . ?
C3 N1 C7 107.4(3) . . ?
C5 N1 C7 111.7(3) . . ?
C3 N1 C1 111.9(3) . . ?
C5 N1 C1 107.5(3) . . ?
C7 N1 C1 109.4(3) . . ?
C2 C1 N1 115.4(3) . . ?
C2 C1 H1A 108.4 . . ?
N1 C1 H1A 108.4 . . ?
C2 C1 H1B 108.4 . . ?
N1 C1 H1B 108.4 . . ?
H1A C1 H1B 107.5 . . ?
C1 C2 H2A 109.5 . . ?
C1 C2 H2B 109.5 . . ?
H2A C2 H2B 109.5 . . ?
C1 C2 H2C 109.5 . . ?
H2A C2 H2C 109.5 . . ?
H2B C2 H2C 109.5 . . ?
C4 C3 N1 115.4(3) . . ?
C4 C3 H3A 108.4 . . ?
N1 C3 H3A 108.4 . . ?
C4 C3 H3B 108.4 . . ?
N1 C3 H3B 108.4 . . ?
H3A C3 H3B 107.5 . . ?
C3 C4 H4A 109.5 . . ?
C3 C4 H4B 109.5 . . ?
H4A C4 H4B 109.5 . . ?
C3 C4 H4C 109.5 . . ?
H4A C4 H4C 109.5 . . ?
H4B C4 H4C 109.5 . . ?
C6 C5 N1 115.1(3) . . ?
C6 C5 H5A 108.5 . . ?
N1 C5 H5A 108.5 . . ?
C6 C5 H5B 108.5 . . ?
N1 C5 H5B 108.5 . . ?
H5A C5 H5B 107.5 . . ?
C5 C6 H6A 109.5 . . ?
C5 C6 H6B 109.5 . . ?
H6A C6 H6B 109.5 . . ?
C5 C6 H6C 109.5 . . ?
H6A C6 H6C 109.5 . . ?
H6B C6 H6C 109.5 . . ?
C8 C7 N1 115.4(3) . . ?
C8 C7 H7A 108.4 . . ?
N1 C7 H7A 108.4 . . ?
C8 C7 H7B 108.4 . . ?
N1 C7 H7B 108.4 . . ?
H7A C7 H7B 107.5 . . ?
C7 C8 H8A 109.5 . . ?
C7 C8 H8B 109.5 . . ?
H8A C8 H8B 109.5 . . ?
C7 C8 H8C 109.5 . . ?
H8A C8 H8C 109.5 . . ?
H8B C8 H8C 109.5 . . ?

loop_
_geom_bond_atom_site_label_1
_geom_bond_atom_site_label_2
_geom_bond_distance
_geom_bond_site_symmetry_2
_geom_bond_publ_flag
Fe1 S1 2.3007(13) 4_655 y
Fe1 S1 2.3135(10) 2_665 y
Fe1 S1 2.3134(10) . y
Fe1 S2 2.3269(12) . y
Fe1 Fe1 2.7584(9) 2_665 y
Fe1 Fe1 2.7611(11) 3_565 y
Fe1 Fe1 2.7612(11) 4_655 y
S1 Fe1 2.3007(13) 3_565 y
S1 Fe1 2.3135(10) 2_665 y
S1 H5B 2.8774 . ?
S2 H3A 4.3467 . ?
S2 H1 0.7989 . ?
Cl2 H7B 2.6661 . ?
Cl2 H1B 2.8657 . ?
N1 C3 1.515(5) . ?
N1 C5 1.519(5) . ?
N1 C7 1.519(5) . ?
N1 C1 1.531(5) . ?
C1 C2 1.514(5) . ?
C1 H1A 0.9700 . ?
C1 H1B 0.9700 . ?
C2 H2A 0.9600 . ?
C2 H2B 0.9600 . ?
C2 H2C 0.9600 . ?
C3 C4 1.513(6) . ?
C3 H3A 0.9700 . ?
C3 H3B 0.9700 . ?
C4 H4A 0.9600 . ?
C4 H4B 0.9600 . ?
C4 H4C 0.9600 . ?
C5 C6 1.516(6) . ?
C5 H5A 0.9700 . ?
C5 H5B 0.9700 . ?
C6 H6A 0.9600 . ?
C6 H6B 0.9600 . ?
C6 H6C 0.9600 . ?
C7 C8 1.505(6) . ?
C7 H7A 0.9700 . ?
C7 H7B 0.9700 . ?
C8 H8A 0.9600 . ?
C8 H8B 0.9600 . ?
C8 H8C 0.9600 . ?

loop_
_geom_hbond_atom_site_label_D
_geom_hbond_atom_site_label_H
_geom_hbond_atom_site_label_A
_geom_hbond_distance_DH
_geom_hbond_distance_HA
_geom_hbond_distance_DA
_geom_hbond_angle_DHA
_geom_hbond_site_symmetry_A
_geom_hbond_publ_flag
C5 H5B S1 0.97 2.88 3.614(4) 133.5 . y
C6 H6A S1 0.96 3.16 3.679(4) 115.7 . y
C3 H3B S2 0.97 2.85 3.760(4) 156.9 . y
C1 H1B Cl2 0.97 2.87 3.638(4) 137.3 . y
C7 H7B Cl2 0.97 2.67 3.596(4) 160.7 . y

loop_
_geom_torsion_atom_site_label_1
_geom_torsion_atom_site_label_2
_geom_torsion_atom_site_label_3
_geom_torsion_atom_site_label_4
_geom_torsion
_geom_torsion_site_symmetry_1
_geom_torsion_site_symmetry_2
_geom_torsion_site_symmetry_3
_geom_torsion_site_symmetry_4
_geom_torsion_publ_flag
S1 Fe1 S1 Fe1 -16.45(4) 4_655 . . 3_565 ?
S1 Fe1 S1 Fe1 92.71(5) 2_665 . . 3_565 ?
S2 Fe1 S1 Fe1 -141.92(4) . . . 3_565 ?
Fe1 Fe1 S1 Fe1 77.30(3) 2_665 . . 3_565 ?
Fe1 Fe1 S1 Fe1 38.33(3) 4_655 . . 3_565 ?
S1 Fe1 S1 Fe1 -93.75(4) 4_655 . . 2_665 ?
S1 Fe1 S1 Fe1 15.41(6) 2_665 . . 2_665 ?
S2 Fe1 S1 Fe1 140.78(4) . . . 2_665 ?
Fe1 Fe1 S1 Fe1 -77.30(3) 3_565 . . 2_665 ?
Fe1 Fe1 S1 Fe1 -38.97(4) 4_655 . . 2_665 ?
S1 Fe1 S1 H5B 99.0 4_655 . . . ?
S1 Fe1 S1 H5B -151.8 2_665 . . . ?
S2 Fe1 S1 H5B -26.4 . . . . ?
Fe1 Fe1 S1 H5B -167.2 2_665 . . . ?
Fe1 Fe1 S1 H5B 115.5 3_565 . . . ?
Fe1 Fe1 S1 H5B 153.8 4_655 . . . ?
S1 Fe1 S2 H3A -77.3 4_655 . . . ?
S1 Fe1 S2 H3A 161.8 2_665 . . . ?
S1 Fe1 S2 H3A 42.0 . . . . ?
Fe1 Fe1 S2 H3A 100.6 2_665 . . . ?
Fe1 Fe1 S2 H3A -15.6 3_565 . . . ?
Fe1 Fe1 S2 H3A -138.4 4_655 . . . ?
C3 N1 C1 C2 -60.3(5) . . . . ?
C5 N1 C1 C2 180.0(4) . . . . ?
C7 N1 C1 C2 58.5(5) . . . . ?
C5 N1 C3 C4 60.2(4) . . . . ?
C7 N1 C3 C4 -178.6(3) . . . . ?
C1 N1 C3 C4 -58.6(4) . . . . ?
C3 N1 C5 C6 174.6(4) . . . . ?
C7 N1 C5 C6 56.0(5) . . . . ?
C1 N1 C5 C6 -64.0(5) . . . . ?
C3 N1 C7 C8 -72.1(4) . . . . ?
C5 N1 C7 C8 47.5(4) . . . . ?
C1 N1 C7 C8 166.4(3) . . . . ?
